data_7046603
loop_
_publ_author_name
'Gahlot, Sweta'
'Jeanneau, Erwann'
'Dappozze, Frederic'
'Guillard, Chantal'
'Mishra, Shashank'

_publ_section_title
;
 Precursor-mediated synthesis of Cu<sub>2-x</sub>Se nanoparticles and
 their composites with TiO<sub>2</sub> for improved photocatalysis.
;
_journal_issue 27
_journal_name_full 'Dalton transactions (Cambridge, England : 2003)'
_journal_page_first 8897
_journal_page_last 8905
_journal_paper_doi 10.1039/c8dt01625a
_journal_volume 47
_journal_year 2018
_chemical_formula_moiety 'C28 H54 Cu2 F6 O4 Se3'
_chemical_formula_sum 'C28 H54 Cu2 F6 O4 Se3'
_chemical_formula_weight 932.69
_space_group_IT_number 2
_space_group_name_Hall '-P 1'
_space_group_name_H-M_alt 'P -1'
_symmetry_cell_setting triclinic
_symmetry_space_group_name_Hall '-P 1'
_symmetry_space_group_name_H-M 'P -1'
_atom_sites_solution_hydrogens difmap
_atom_sites_solution_primary direct
_audit_update_record
;
2018-05-27 deposited with the CCDC.
2018-06-11 downloaded from the CCDC.
;
_cell_angle_alpha 91.486(4)
_cell_angle_beta 92.316(4)
_cell_angle_gamma 104.996(5)
_cell_formula_units_Z 4
_cell_length_a 12.0827(6)
_cell_length_b 16.2379(9)
_cell_length_c 20.2592(10)
_cell_measurement_reflns_used 17891
_cell_measurement_temperature 150.01(10)
_cell_measurement_theta_max 29.5500
_cell_measurement_theta_min 3.8980
_cell_volume 3833.6(4)
_computing_cell_refinement 'CrysAlisPro 1.171.38.46 (Rigaku OD, 2015)'
_computing_data_collection 'CrysAlisPro 1.171.38.46 (Rigaku OD, 2015)'
_computing_data_reduction 'CrysAlisPro 1.171.38.46 (Rigaku OD, 2015)'
_computing_molecular_graphics 'CAMERON (Watkin et al., 1996)'
_computing_publication_material 'CRYSTALS (Betteridge et al., 2003)'
_computing_structure_refinement 'CRYSTALS (Betteridge et al., 2003)'
_computing_structure_solution 'SIR97 (Altomare et al., 1999)'
_diffrn_ambient_environment N~2~
_diffrn_ambient_temperature 150.01(10)
_diffrn_detector 'CCD plate'
_diffrn_detector_area_resol_mean 10.4685
_diffrn_detector_type Atlas
_diffrn_measured_fraction_theta_full 0.998
_diffrn_measured_fraction_theta_max 0.879
_diffrn_measurement_device 'four-circle diffractometer'
_diffrn_measurement_device_type 'Xcalibur, Atlas, Gemini ultra'
_diffrn_measurement_method \w
_diffrn_radiation_monochromator graphite
_diffrn_radiation_probe x-ray
_diffrn_radiation_type 'Mo K\a'
_diffrn_radiation_wavelength 0.71073
_diffrn_reflns_av_R_equivalents 0.056
_diffrn_reflns_limit_h_max 16
_diffrn_reflns_limit_h_min -16
_diffrn_reflns_limit_k_max 21
_diffrn_reflns_limit_k_min -22
_diffrn_reflns_limit_l_max 28
_diffrn_reflns_limit_l_min -27
_diffrn_reflns_number 69037
_diffrn_reflns_theta_full 26.773
_diffrn_reflns_theta_max 30.003
_diffrn_reflns_theta_min 2.904
_diffrn_source 'fine-focus sealed X-ray tube'
_diffrn_source_type 'Enhance (Mo) X-ray Source'
_diffrn_standards_number 0
_exptl_absorpt_coefficient_mu 4.016
_exptl_absorpt_correction_T_max 0.612
_exptl_absorpt_correction_T_min 0.341
_exptl_absorpt_correction_type analytical
_exptl_absorpt_process_details
;
CrysAlisPro 1.171.38.46 (Rigaku Oxford Diffraction, 2015)
Analytical numeric absorption correction using a multifaceted crystal
            model based on expressions derived by R.C. Clark & J.S. Reid.
(Clark, R. C. & Reid, J. S. (1995). Acta Cryst. A51, 887-897)
Empirical absorption correction using spherical harmonics,
 implemented in SCALE3 ABSPACK scaling algorithm.
;
_exptl_crystal_colour colorless
_exptl_crystal_density_diffrn 1.616
_exptl_crystal_density_method 'not measured'
_exptl_crystal_description block
_exptl_crystal_F_000 1872
_exptl_crystal_size_max 0.354
_exptl_crystal_size_mid 0.279
_exptl_crystal_size_min 0.155
_refine_diff_density_max 2.38
_refine_diff_density_min -1.89
_refine_ls_extinction_method None
_refine_ls_goodness_of_fit_ref 1.0148
_refine_ls_hydrogen_treatment constr
_refine_ls_matrix_type full
_refine_ls_number_parameters 775
_refine_ls_number_reflns 19600
_refine_ls_number_restraints 63
_refine_ls_R_factor_all 0.0969
_refine_ls_R_factor_gt 0.0715
_refine_ls_shift/su_max 0.0028230
_refine_ls_shift/su_mean 0.0001005
_refine_ls_structure_factor_coef Fsqd
_refine_ls_weighting_details
;
 Method, part 1, Chebychev polynomial, (Watkin, 1994, Prince, 1982) 
 [weight] = 1.0/[A~0~*T~0~(x)+A~1~*T~1~(x) ... +A~n-1~]*T~n-1~(x)] 
 where A~i~ are the Chebychev coefficients listed below and x= Fcalc/Fmax 
 Method = Robust Weighting (Prince, 1982) 
 W = [weight] * [1-(deltaF/6*sigmaF)^2^]^2^ 
 A~i~ are: 
 0.319E+04 0.399E+04 0.246E+04 839. 
;
_refine_ls_weighting_scheme calc
_refine_ls_wR_factor_all 0.1501
_refine_ls_wR_factor_gt 0.1377
_refine_ls_wR_factor_ref 0.1501
_reflns_limit_h_max 16
_reflns_limit_h_min -16
_reflns_limit_k_max 22
_reflns_limit_k_min -21
_reflns_limit_l_max 28
_reflns_limit_l_min 0
_reflns_number_gt 14549
_reflns_number_total 19642
_reflns_threshold_expression I>2.0\s(I)
_oxford_diffrn_Wilson_B_factor 2.33
_oxford_diffrn_Wilson_scale 0.14
_oxford_refine_ls_r_factor_ref 0.0969
_oxford_refine_ls_scale 2.822(15)
_oxford_reflns_number_all 19600
_cod_data_source_file c8dt01625a2.cif
_cod_data_source_block I_CCDC1
_cod_depositor_comments 'Adding full bibliography for 7046602--7046603.cif.'
_cod_original_sg_symbol_H-M 'P -1 '
_cod_database_code 7046603
_oxdiff_exptl_absorpt_empirical_full_min 0.695
_oxdiff_exptl_absorpt_empirical_full_max 1.596
_oxdiff_exptl_absorpt_empirical_details
;
Empirical correction (ABSPACK) includes:
- Absorption correction using spherical harmonics
- Frame scaling
;
_oxford_refine_reflns_threshold_expression_ref I>-10.0\s(I)

loop_
_symmetry_equiv_pos_as_xyz
x,y,z
-x,-y,-z

loop_
_atom_site_label
_atom_site_type_symbol
_atom_site_fract_x
_atom_site_fract_y
_atom_site_fract_z
_atom_site_U_iso_or_equiv
_atom_site_occupancy
_atom_site_adp_type
_atom_site_refinement_flags_posn
_atom_site_refinement_flags_adp
F1 F 0.4556(7) 0.9635(5) 1.0855(5) 0.1120 1.0000 Uani . .
F2 F 0.3613(8) 1.0361(4) 1.0320(4) 0.0892 1.0000 Uani . .
F3 F 0.2874(9) 0.9604(6) 1.1079(4) 0.1025 1.0000 Uani . .
F4 F -0.0559(5) 0.6366(4) 1.1076(3) 0.0522 1.0000 Uani . .
F5 F -0.1314(5) 0.7245(4) 1.0578(3) 0.0595 1.0000 Uani . .
F6 F 0.0190(6) 0.7711(4) 1.1221(3) 0.0625 1.0000 Uani . .
F7 F 0.5026(7) 0.7368(4) 0.6199(3) 0.0741 1.0000 Uani . .
F8 F 0.6399(5) 0.7901(5) 0.5594(3) 0.0697 1.0000 Uani . .
F9 F 0.5586(6) 0.8705(4) 0.6140(3) 0.0743 1.0000 Uani . .
F10 F 0.2249(9) 0.5563(6) 0.6109(4) 0.1048 1.0000 Uani . .
F11 F 0.0512(7) 0.5402(5) 0.5799(5) 0.0980 1.0000 Uani . .
F12 F 0.1516(7) 0.4665(4) 0.5334(4) 0.0807 1.0000 Uani . .
C1 C 0.3078(7) 0.8865(5) 1.0099(4) 0.0331 1.0000 Uani . .
C2 C 0.3558(10) 0.9628(6) 1.0582(5) 0.0528 1.0000 Uani . .
C3 C 0.0487(7) 0.7099(5) 1.0197(4) 0.0286 1.0000 Uani . .
C4 C -0.0307(8) 0.7106(5) 1.0765(4) 0.0341 1.0000 Uani . .
C5 C 0.1024(8) 1.0095(5) 0.8480(4) 0.0351 1.0000 Uani . .
C6 C 0.0578(11) 1.0631(6) 0.7977(5) 0.0610 1.0000 Uani . .
C7 C 0.2300(9) 1.0212(6) 0.8402(5) 0.0495 1.0000 Uani . .
C8 C 0.0769(10) 1.0323(6) 0.9182(5) 0.0489 1.0000 Uani . .
C9 C -0.1283(7) 0.8466(6) 0.8395(4) 0.0385 1.0000 Uani . .
C10 C -0.1948(9) 0.8949(7) 0.7964(5) 0.0510 1.0000 Uani . .
C11 C -0.1551(9) 0.8554(7) 0.9115(5) 0.0502 1.0000 Uani . .
C12 C -0.1552(8) 0.7544(6) 0.8166(5) 0.0489 1.0000 Uani . .
C13 C 0.3787(9) 0.7641(7) 0.8181(6) 0.0578 1.0000 Uani . U
C14 C 0.4350(9) 0.8453(7) 0.8573(6) 0.0574 1.0000 Uani . U
C15 C 0.3448(11) 0.7779(9) 0.7487(6) 0.0774 1.0000 Uani . U
C16 C 0.4631(9) 0.7089(8) 0.8192(7) 0.0689 1.0000 Uani . U
C17 C 0.1488(8) 0.6047(6) 0.8236(5) 0.0423 1.0000 Uani . U
C18 C 0.0914(10) 0.6251(7) 0.7592(5) 0.0580 1.0000 Uani . U
C19 C 0.2191(9) 0.5405(6) 0.8154(6) 0.0526 1.0000 Uani . U
C20 C 0.0556(8) 0.5721(6) 0.8714(4) 0.0398 1.0000 Uani . U
C21 C 0.5269(7) 0.6910(5) 1.0836(4) 0.0340 1.0000 Uani . .
C22 C 0.4789(8) 0.7417(6) 1.1339(4) 0.0406 1.0000 Uani . .
C23 C 0.6007(8) 0.6396(7) 1.1165(5) 0.0508 1.0000 Uani . .
C24 C 0.5936(8) 0.7487(6) 1.0335(5) 0.0419 1.0000 Uani . .
C25 C 0.3056(7) 0.5212(5) 1.0771(4) 0.0311 1.0000 Uani . .
C26 C 0.2641(7) 0.5563(6) 1.1385(4) 0.0362 1.0000 Uani . .
C27 C 0.3728(9) 0.4550(6) 1.0941(5) 0.0480 1.0000 Uani . .
C28 C 0.2074(8) 0.4820(6) 1.0288(4) 0.0407 1.0000 Uani . .
C29 C 0.4501(7) 0.7923(5) 0.5202(4) 0.0289 1.0000 Uani . .
C30 C 0.5395(8) 0.7986(5) 0.5780(4) 0.0371 1.0000 Uani . .
C31 C 0.1929(8) 0.6138(5) 0.5092(4) 0.0371 1.0000 Uani . U
C32 C 0.1537(9) 0.5428(6) 0.5585(5) 0.0469 1.0000 Uani . U
C33 C 0.2032(7) 0.9830(5) 0.5813(4) 0.0333 1.0000 Uani . .
C34 C 0.2510(8) 0.9499(6) 0.6418(4) 0.0411 1.0000 Uani . .
C35 C 0.1391(9) 1.0491(6) 0.5988(6) 0.0532 1.0000 Uani . .
C36 C 0.2962(8) 1.0187(6) 0.5342(4) 0.0428 1.0000 Uani . .
C37 C -0.0204(7) 0.8163(5) 0.5811(4) 0.0321 1.0000 Uani . .
C38 C 0.0316(8) 0.7675(6) 0.6322(4) 0.0393 1.0000 Uani . .
C39 C -0.0937(8) 0.7551(6) 0.5293(4) 0.0415 1.0000 Uani . .
C40 C -0.0899(8) 0.8702(7) 0.6135(5) 0.0483 1.0000 Uani . .
C41 C 0.3731(8) 0.4771(5) 0.3444(4) 0.0344 1.0000 Uani . .
C42 C 0.4032(10) 0.4579(6) 0.4146(4) 0.0488 1.0000 Uani . .
C43 C 0.4162(10) 0.4238(6) 0.2942(5) 0.0526 1.0000 Uani . .
C44 C 0.2448(8) 0.4664(6) 0.3349(5) 0.0471 1.0000 Uani . .
C45 C 0.6054(7) 0.6375(6) 0.3463(4) 0.0367 1.0000 Uani . .
C46 C 0.6351(8) 0.7292(6) 0.3248(5) 0.0494 1.0000 Uani . .
C47 C 0.6358(9) 0.6325(8) 0.4186(5) 0.0529 1.0000 Uani . .
C48 C 0.6664(8) 0.5865(7) 0.3033(5) 0.0470 1.0000 Uani . .
C49 C 0.3155(10) 0.8817(6) 0.3263(5) 0.0506 1.0000 Uani . U
C50 C 0.2411(10) 0.9454(6) 0.3311(5) 0.0551 1.0000 Uani . U
C51 C 0.3343(11) 0.8633(7) 0.2547(5) 0.0646 1.0000 Uani . U
C52 C 0.4236(7) 0.9117(6) 0.3681(5) 0.0433 1.0000 Uani . .
C53 C 0.0949(7) 0.7121(5) 0.3146(4) 0.0334 1.0000 Uani . .
C54 C 0.0176(9) 0.7685(7) 0.2985(6) 0.0621 1.0000 Uani . .
C55 C 0.1334(9) 0.6718(7) 0.2535(5) 0.0553 1.0000 Uani . .
C56 C 0.0370(8) 0.6412(6) 0.3594(5) 0.0417 1.0000 Uani . .
O1 O 0.2308(6) 0.8951(4) 0.9702(3) 0.0422 1.0000 Uani . .
O2 O 0.3495(6) 0.8247(4) 1.0177(3) 0.0427 1.0000 Uani . .
O3 O 0.0224(5) 0.7412(4) 0.9672(3) 0.0384 1.0000 Uani . .
O4 O 0.1313(5) 0.6805(4) 1.0332(3) 0.0396 1.0000 Uani . .
O5 O 0.3700(5) 0.8234(4) 0.5335(3) 0.0437 1.0000 Uani . .
O6 O 0.4705(5) 0.7559(4) 0.4692(3) 0.0409 1.0000 Uani . .
O7 O 0.1533(6) 0.6767(4) 0.5181(3) 0.0433 1.0000 Uani . .
O8 O 0.2603(6) 0.6009(4) 0.4688(3) 0.0427 1.0000 Uani . .
Se1 Se 0.24136(6) 0.71250(5) 0.86938(4) 0.0255 1.0000 Uani . .
Se2 Se 0.04046(7) 0.88502(5) 0.82358(4) 0.0271 1.0000 Uani . .
Se3 Se 0.40362(6) 0.61362(5) 1.02459(4) 0.0258 1.0000 Uani . .
Se4 Se 0.23524(6) 0.77413(5) 0.36967(4) 0.0253 1.0000 Uani . .
Se5 Se 0.09811(6) 0.88868(5) 0.52525(4) 0.0259 1.0000 Uani . .
Se6 Se 0.43605(7) 0.60139(5) 0.32470(4) 0.0267 1.0000 Uani . .
Cu1 Cu 0.12998(9) 0.81194(6) 0.89989(5) 0.0302 1.0000 Uani . .
Cu2 Cu 0.28481(9) 0.69879(6) 0.98623(5) 0.0311 1.0000 Uani . .
Cu3 Cu 0.20858(9) 0.79891(6) 0.48616(5) 0.0305 1.0000 Uani . .
Cu4 Cu 0.35446(9) 0.68014(6) 0.40046(5) 0.0308 1.0000 Uani . .
H341 H 0.1915 0.9293 0.6720 0.0618 1.0000 Uiso R .
H343 H 0.3101 0.9951 0.6635 0.0619 1.0000 Uiso R .
H342 H 0.2841 0.9042 0.6296 0.0620 1.0000 Uiso R .
H361 H 0.2624 1.0295 0.4930 0.0640 1.0000 Uiso R .
H363 H 0.3454 1.0710 0.5529 0.0640 1.0000 Uiso R .
H362 H 0.3413 0.9790 0.5269 0.0639 1.0000 Uiso R .
H351 H 0.1002 1.0627 0.5599 0.0800 1.0000 Uiso R .
H353 H 0.1925 1.0999 0.6169 0.0799 1.0000 Uiso R .
H352 H 0.0840 1.0268 0.6310 0.0800 1.0000 Uiso R .
H393 H -0.1241 0.7861 0.4971 0.0620 1.0000 Uiso R .
H392 H -0.1559 0.7172 0.5499 0.0620 1.0000 Uiso R .
H391 H -0.0485 0.7226 0.5081 0.0619 1.0000 Uiso R .
H381 H 0.0744 0.8076 0.6659 0.0590 1.0000 Uiso R .
H382 H -0.0284 0.7259 0.6520 0.0590 1.0000 Uiso R .
H383 H 0.0828 0.7400 0.6111 0.0591 1.0000 Uiso R .
H402 H -0.0424 0.9089 0.6466 0.0730 1.0000 Uiso R .
H401 H -0.1539 0.8333 0.6341 0.0729 1.0000 Uiso R .
H403 H -0.1177 0.9029 0.5809 0.0731 1.0000 Uiso R .
H561 H 0.0196 0.6658 0.3998 0.0630 1.0000 Uiso R .
H563 H 0.0866 0.6049 0.3687 0.0630 1.0000 Uiso R .
H562 H -0.0323 0.6081 0.3373 0.0629 1.0000 Uiso R .
H551 H 0.1654 0.7164 0.2241 0.0829 1.0000 Uiso R .
H553 H 0.1905 0.6429 0.2666 0.0831 1.0000 Uiso R .
H552 H 0.0679 0.6320 0.2317 0.0830 1.0000 Uiso R .
H542 H 0.0512 0.8085 0.2661 0.0929 1.0000 Uiso R .
H541 H 0.0068 0.7990 0.3383 0.0929 1.0000 Uiso R .
H543 H -0.0557 0.7340 0.2813 0.0929 1.0000 Uiso R .
H522 H 0.4663 0.8701 0.3658 0.0650 1.0000 Uiso R .
H523 H 0.4056 0.9199 0.4130 0.0650 1.0000 Uiso R .
H521 H 0.4681 0.9645 0.3523 0.0651 1.0000 Uiso R .
H503 H 0.1766 0.9280 0.2995 0.0831 1.0000 Uiso R .
H502 H 0.2144 0.9468 0.3752 0.0830 1.0000 Uiso R .
H501 H 0.2868 1.0009 0.3206 0.0829 1.0000 Uiso R .
H512 H 0.2631 0.8548 0.2289 0.0969 1.0000 Uiso R .
H511 H 0.3907 0.9107 0.2383 0.0971 1.0000 Uiso R .
H513 H 0.3618 0.8126 0.2515 0.0969 1.0000 Uiso R .
H472 H 0.6240 0.5741 0.4303 0.0790 1.0000 Uiso R .
H473 H 0.7148 0.6618 0.4280 0.0790 1.0000 Uiso R .
H471 H 0.5887 0.6585 0.4448 0.0789 1.0000 Uiso R .
H462 H 0.6105 0.7308 0.2796 0.0738 1.0000 Uiso R .
H461 H 0.7164 0.7530 0.3301 0.0739 1.0000 Uiso R .
H463 H 0.5973 0.7617 0.3520 0.0739 1.0000 Uiso R .
H481 H 0.6406 0.5861 0.2579 0.0709 1.0000 Uiso R .
H482 H 0.7478 0.6119 0.3076 0.0710 1.0000 Uiso R .
H483 H 0.6499 0.5291 0.3179 0.0709 1.0000 Uiso R .
H441 H 0.2275 0.4855 0.2924 0.0709 1.0000 Uiso R .
H443 H 0.2186 0.4983 0.3684 0.0709 1.0000 Uiso R .
H442 H 0.2054 0.4073 0.3375 0.0710 1.0000 Uiso R .
H422 H 0.4847 0.4666 0.4205 0.0729 1.0000 Uiso R .
H421 H 0.3778 0.4945 0.4453 0.0730 1.0000 Uiso R .
H423 H 0.3657 0.3996 0.4228 0.0730 1.0000 Uiso R .
H432 H 0.4977 0.4326 0.3016 0.0789 1.0000 Uiso R .
H431 H 0.3788 0.3642 0.2982 0.0789 1.0000 Uiso R .
H433 H 0.4008 0.4405 0.2504 0.0788 1.0000 Uiso R .
H71 H 0.2429 1.0025 0.7969 0.0739 1.0000 Uiso R .
H73 H 0.2694 1.0805 0.8469 0.0739 1.0000 Uiso R .
H72 H 0.2590 0.9890 0.8723 0.0741 1.0000 Uiso R .
H81 H -0.0032 1.0295 0.9204 0.0728 1.0000 Uiso R .
H83 H 0.1214 1.0891 0.9308 0.0730 1.0000 Uiso R .
H82 H 0.0961 0.9929 0.9487 0.0730 1.0000 Uiso R .
H62 H -0.0234 1.0553 0.8026 0.0920 1.0000 Uiso R .
H61 H 0.0969 1.1223 0.8051 0.0918 1.0000 Uiso R .
H63 H 0.0703 1.0451 0.7536 0.0919 1.0000 Uiso R .
H101 H -0.1793 0.9527 0.8136 0.0759 1.0000 Uiso R .
H103 H -0.2758 0.8683 0.7973 0.0759 1.0000 Uiso R .
H102 H -0.1717 0.8950 0.7517 0.0759 1.0000 Uiso R .
H121 H -0.1140 0.7242 0.8440 0.0729 1.0000 Uiso R .
H122 H -0.2361 0.7294 0.8193 0.0729 1.0000 Uiso R .
H123 H -0.1344 0.7506 0.7718 0.0730 1.0000 Uiso R .
H113 H -0.1052 0.8318 0.9388 0.0749 1.0000 Uiso R .
H112 H -0.1431 0.9147 0.9241 0.0750 1.0000 Uiso R .
H111 H -0.2337 0.8258 0.9177 0.0750 1.0000 Uiso R .
H281 H 0.2347 0.4673 0.9876 0.0611 1.0000 Uiso R .
H283 H 0.1602 0.4310 1.0463 0.0610 1.0000 Uiso R .
H282 H 0.1614 0.5210 1.0211 0.0608 1.0000 Uiso R .
H262 H 0.3275 0.5839 1.1680 0.0538 1.0000 Uiso R .
H261 H 0.2156 0.5101 1.1610 0.0541 1.0000 Uiso R .
H263 H 0.2207 0.5964 1.1274 0.0540 1.0000 Uiso R .
H272 H 0.4445 0.4822 1.1172 0.0721 1.0000 Uiso R .
H271 H 0.3286 0.4129 1.1216 0.0720 1.0000 Uiso R .
H273 H 0.3877 0.4270 1.0541 0.0720 1.0000 Uiso R .
H242 H 0.6176 0.7156 1.0000 0.0630 1.0000 Uiso R .
H243 H 0.6598 0.7873 1.0550 0.0630 1.0000 Uiso R .
H241 H 0.5461 0.7809 1.0137 0.0629 1.0000 Uiso R .
H223 H 0.4367 0.7029 1.1647 0.0610 1.0000 Uiso R .
H222 H 0.5406 0.7826 1.1574 0.0610 1.0000 Uiso R .
H221 H 0.4282 0.7704 1.1119 0.0609 1.0000 Uiso R .
H232 H 0.5565 0.6017 1.1475 0.0760 1.0000 Uiso R .
H231 H 0.6665 0.6779 1.1393 0.0759 1.0000 Uiso R .
H233 H 0.6269 0.6058 1.0835 0.0759 1.0000 Uiso R .
H202 H 0.0892 0.5646 0.9137 0.0599 1.0000 Uiso R .
H203 H 0.0111 0.6124 0.8759 0.0601 1.0000 Uiso R .
H201 H 0.0071 0.5186 0.8545 0.0600 1.0000 Uiso R .
H182 H 0.1502 0.6431 0.7281 0.0870 1.0000 Uiso R .
H181 H 0.0536 0.6695 0.7675 0.0868 1.0000 Uiso R .
H183 H 0.0366 0.5740 0.7421 0.0870 1.0000 Uiso R .
H191 H 0.2733 0.5592 0.7816 0.0790 1.0000 Uiso R .
H192 H 0.2599 0.5371 0.8568 0.0788 1.0000 Uiso R .
H193 H 0.1689 0.4854 0.8026 0.0790 1.0000 Uiso R .
H142 H 0.4446 0.8323 0.9026 0.0860 1.0000 Uiso R .
H141 H 0.5084 0.8707 0.8405 0.0859 1.0000 Uiso R .
H143 H 0.3875 0.8838 0.8537 0.0860 1.0000 Uiso R .
H152 H 0.3788 0.7448 0.7193 0.1161 1.0000 Uiso R .
H151 H 0.3709 0.8381 0.7406 0.1160 1.0000 Uiso R .
H153 H 0.2620 0.7601 0.7424 0.1161 1.0000 Uiso R .
H162 H 0.4289 0.6556 0.7954 0.1032 1.0000 Uiso R .
H161 H 0.4827 0.6990 0.8644 0.1028 1.0000 Uiso R .
H163 H 0.5313 0.7383 0.7975 0.1029 1.0000 Uiso R .

loop_
_atom_site_aniso_label
_atom_site_aniso_U_11
_atom_site_aniso_U_22
_atom_site_aniso_U_33
_atom_site_aniso_U_23
_atom_site_aniso_U_13
_atom_site_aniso_U_12
F1 0.105(6) 0.070(5) 0.162(8) -0.067(5) -0.093(6) 0.047(5)
F2 0.130(7) 0.034(3) 0.097(6) -0.014(3) -0.045(5) 0.020(4)
F3 0.151(9) 0.102(6) 0.061(5) -0.034(4) 0.012(5) 0.048(6)
F4 0.062(4) 0.046(3) 0.054(3) 0.026(3) 0.022(3) 0.018(3)
F5 0.042(3) 0.094(5) 0.057(4) 0.021(3) 0.017(3) 0.042(3)
F6 0.086(5) 0.050(3) 0.051(4) -0.021(3) 0.012(3) 0.017(3)
F7 0.104(6) 0.064(4) 0.057(4) 0.028(3) -0.007(4) 0.024(4)
F8 0.041(3) 0.110(6) 0.065(4) -0.016(4) -0.015(3) 0.036(4)
F9 0.085(5) 0.059(4) 0.080(5) -0.037(3) -0.044(4) 0.031(4)
F10 0.159(9) 0.116(7) 0.054(4) 0.041(5) -0.005(5) 0.060(6)
F11 0.099(6) 0.072(5) 0.147(8) 0.067(5) 0.085(6) 0.047(4)
F12 0.116(6) 0.037(3) 0.101(6) 0.026(3) 0.051(5) 0.032(4)
C1 0.038(4) 0.025(4) 0.036(4) -0.007(3) -0.003(3) 0.008(3)
C2 0.072(7) 0.036(5) 0.055(6) -0.019(4) -0.029(5) 0.029(5)
C3 0.030(4) 0.028(4) 0.029(4) 0.002(3) 0.003(3) 0.011(3)
C4 0.041(5) 0.036(4) 0.029(4) 0.003(3) 0.003(3) 0.016(4)
C5 0.056(5) 0.018(3) 0.032(4) -0.002(3) -0.004(4) 0.012(3)
C6 0.106(10) 0.037(5) 0.049(6) 0.007(4) -0.019(6) 0.038(6)
C7 0.052(6) 0.044(5) 0.056(6) 0.011(5) 0.015(5) 0.016(5)
C8 0.077(7) 0.037(5) 0.037(5) -0.007(4) 0.008(5) 0.023(5)
C9 0.034(4) 0.052(5) 0.035(4) 0.008(4) 0.005(3) 0.021(4)
C10 0.043(5) 0.077(7) 0.044(5) 0.015(5) 0.003(4) 0.033(5)
C11 0.046(6) 0.073(7) 0.043(5) 0.018(5) 0.016(4) 0.034(5)
C12 0.031(5) 0.050(6) 0.065(7) 0.005(5) 0.004(4) 0.008(4)
C13 0.037(3) 0.063(4) 0.068(4) -0.009(4) 0.024(3) 0.003(3)
C14 0.044(4) 0.056(5) 0.068(5) -0.014(4) 0.023(4) 0.004(4)
C15 0.054(5) 0.090(6) 0.072(5) 0.005(5) 0.020(4) -0.013(4)
C16 0.043(4) 0.065(5) 0.095(6) -0.016(5) 0.028(4) 0.005(4)
C17 0.045(3) 0.037(3) 0.042(3) -0.011(3) 0.001(3) 0.006(3)
C18 0.063(5) 0.055(4) 0.045(4) -0.005(4) -0.008(4) -0.002(4)
C19 0.050(4) 0.042(4) 0.063(4) -0.015(4) 0.012(4) 0.009(3)
C20 0.036(4) 0.039(4) 0.042(4) -0.008(3) 0.001(3) 0.008(3)
C21 0.030(4) 0.036(4) 0.031(4) 0.000(3) -0.004(3) 0.002(3)
C22 0.038(5) 0.043(5) 0.037(5) -0.010(4) -0.006(4) 0.005(4)
C23 0.041(5) 0.061(6) 0.052(6) 0.005(5) -0.013(4) 0.018(5)
C24 0.035(5) 0.049(5) 0.041(5) 0.009(4) 0.003(4) 0.010(4)
C25 0.033(4) 0.032(4) 0.030(4) 0.008(3) 0.014(3) 0.008(3)
C26 0.037(4) 0.045(5) 0.025(4) -0.000(3) 0.008(3) 0.008(4)
C27 0.047(5) 0.036(5) 0.066(7) 0.020(5) 0.012(5) 0.018(4)
C28 0.054(6) 0.042(5) 0.026(4) -0.000(3) 0.006(4) 0.011(4)
C29 0.029(4) 0.025(4) 0.032(4) -0.000(3) 0.000(3) 0.006(3)
C30 0.040(5) 0.033(4) 0.040(5) -0.005(4) -0.009(4) 0.015(4)
C31 0.044(4) 0.034(4) 0.040(4) 0.016(3) 0.014(3) 0.019(3)
C32 0.057(5) 0.041(4) 0.051(4) 0.016(3) 0.019(4) 0.024(4)
C33 0.030(4) 0.031(4) 0.036(4) -0.014(3) -0.010(3) 0.008(3)
C34 0.045(5) 0.043(5) 0.032(4) -0.001(4) -0.007(4) 0.007(4)
C35 0.056(6) 0.035(5) 0.072(7) -0.016(5) -0.002(5) 0.020(5)
C36 0.043(5) 0.041(5) 0.039(5) 0.008(4) -0.002(4) 0.002(4)
C37 0.028(4) 0.043(5) 0.026(4) 0.002(3) 0.010(3) 0.009(3)
C38 0.037(5) 0.046(5) 0.034(4) 0.007(4) 0.007(4) 0.008(4)
C39 0.033(5) 0.051(5) 0.037(5) -0.008(4) -0.001(4) 0.007(4)
C40 0.041(5) 0.063(6) 0.043(5) -0.010(5) 0.010(4) 0.017(5)
C41 0.048(5) 0.019(3) 0.038(4) 0.003(3) 0.002(4) 0.011(3)
C42 0.077(7) 0.037(5) 0.037(5) 0.004(4) -0.006(5) 0.024(5)
C43 0.082(8) 0.028(4) 0.053(6) -0.005(4) 0.017(5) 0.023(5)
C44 0.041(5) 0.037(5) 0.058(6) 0.001(4) -0.004(4) 0.000(4)
C45 0.030(4) 0.044(5) 0.041(5) -0.008(4) -0.007(3) 0.020(4)
C46 0.037(5) 0.052(6) 0.063(7) 0.002(5) 0.000(5) 0.019(4)
C47 0.043(5) 0.087(8) 0.038(5) -0.012(5) -0.014(4) 0.037(5)
C48 0.040(5) 0.069(7) 0.037(5) -0.013(4) -0.004(4) 0.026(5)
C49 0.065(5) 0.037(4) 0.044(4) 0.017(3) 0.001(4) 0.002(3)
C50 0.063(5) 0.038(4) 0.060(5) 0.021(4) -0.011(4) 0.007(4)
C51 0.080(5) 0.054(5) 0.046(4) 0.014(4) 0.011(4) -0.009(4)
C52 0.028(4) 0.048(5) 0.054(6) 0.009(4) 0.001(4) 0.011(4)
C53 0.028(4) 0.034(4) 0.035(4) 0.002(3) -0.011(3) 0.004(3)
C54 0.048(6) 0.043(6) 0.094(9) 0.006(6) -0.029(6) 0.014(5)
C55 0.057(6) 0.067(7) 0.040(5) -0.022(5) -0.015(5) 0.015(5)
C56 0.040(5) 0.041(5) 0.043(5) 0.009(4) 0.001(4) 0.007(4)
O1 0.052(4) 0.037(3) 0.042(3) -0.008(3) -0.013(3) 0.023(3)
O2 0.049(4) 0.030(3) 0.050(4) -0.012(3) -0.020(3) 0.018(3)
O3 0.037(3) 0.051(4) 0.032(3) 0.016(3) 0.005(2) 0.020(3)
O4 0.041(3) 0.050(4) 0.038(3) 0.011(3) 0.006(3) 0.028(3)
O5 0.039(3) 0.059(4) 0.040(3) -0.018(3) -0.013(3) 0.030(3)
O6 0.033(3) 0.059(4) 0.035(3) -0.015(3) -0.006(2) 0.022(3)
O7 0.058(4) 0.031(3) 0.049(4) 0.012(3) 0.022(3) 0.023(3)
O8 0.057(4) 0.034(3) 0.046(4) 0.010(3) 0.018(3) 0.025(3)
Se1 0.0281(4) 0.0260(4) 0.0243(3) -0.0017(3) 0.0023(3) 0.0106(3)
Se2 0.0335(4) 0.0277(4) 0.0232(3) -0.0000(3) 0.0016(3) 0.0135(3)
Se3 0.0265(4) 0.0295(4) 0.0241(3) 0.0020(3) 0.0033(3) 0.0118(3)
Se4 0.0294(4) 0.0246(3) 0.0244(3) 0.0027(3) 0.0002(3) 0.0113(3)
Se5 0.0272(4) 0.0259(4) 0.0261(4) -0.0009(3) -0.0013(3) 0.0106(3)
Se6 0.0314(4) 0.0272(4) 0.0246(3) -0.0005(3) -0.0023(3) 0.0140(3)
Cu1 0.0334(5) 0.0300(5) 0.0296(5) 0.0017(4) 0.0008(4) 0.0128(4)
Cu2 0.0314(5) 0.0308(5) 0.0332(5) -0.0021(4) -0.0029(4) 0.0131(4)
Cu3 0.0327(5) 0.0294(5) 0.0324(5) 0.0026(4) 0.0042(4) 0.0131(4)
Cu4 0.0333(5) 0.0306(5) 0.0316(5) -0.0007(4) 0.0018(4) 0.0140(4)

loop_
_atom_type_symbol
_atom_type_scat_dispersion_real
_atom_type_scat_dispersion_imag
_atom_type_scat_Cromer_Mann_a1
_atom_type_scat_Cromer_Mann_b1
_atom_type_scat_Cromer_Mann_a2
_atom_type_scat_Cromer_Mann_b2
_atom_type_scat_Cromer_Mann_a3
_atom_type_scat_Cromer_Mann_b3
_atom_type_scat_Cromer_Mann_a4
_atom_type_scat_Cromer_Mann_b4
_atom_type_scat_Cromer_Mann_c
_atom_type_scat_source
C 0.0033 0.0016 2.3100 20.8439 1.0200 10.2075 1.5886 0.5687 0.8650 51.6512 0.2156 'International Tables Vol C 4.2.6.8 and 6.1.1.4'
H 0.0000 0.0000 0.4930 10.5109 0.3229 26.1257 0.1402 3.1424 0.0408 57.7998 0.0030 'International Tables Vol C 4.2.6.8 and 6.1.1.4'
F 0.0171 0.0103 3.5392 10.2825 2.6412 4.2944 1.5170 0.2615 1.0243 26.1476 0.2776 'International Tables Vol C 4.2.6.8 and 6.1.1.4'
Cu 0.3201 1.2651 13.3380 3.5828 7.1676 0.2470 5.6158 11.3966 1.6735 64.8126 1.1910 'International Tables Vol C 4.2.6.8 and 6.1.1.4'
Se -0.0929 2.2259 17.0006 2.4098 5.8196 0.2726 3.9731 15.2372 4.3543 43.8163 2.8409 'International Tables Vol C 4.2.6.8 and 6.1.1.4'
O 0.0106 0.0060 3.0485 13.2771 2.2868 5.7011 1.5463 0.3239 0.8670 32.9089 0.2508 'International Tables Vol C 4.2.6.8 and 6.1.1.4'

loop_
_geom_angle_atom_site_label_1
_geom_angle_atom_site_label_2
_geom_angle_atom_site_label_3
_geom_angle
_geom_angle_publ_flag
C2 C1 O1 114.8(7) yes
C2 C1 O2 115.1(7) yes
O1 C1 O2 130.0(7) yes
C1 C2 F3 110.4(10) yes
C1 C2 F1 113.3(8) yes
F3 C2 F1 105.3(10) yes
C1 C2 F2 113.3(8) yes
F3 C2 F2 104.5(9) yes
F1 C2 F2 109.4(10) yes
C4 C3 O3 115.6(7) yes
C4 C3 O4 114.7(7) yes
O3 C3 O4 129.7(8) yes
C3 C4 F4 112.5(7) yes
C3 C4 F5 113.9(7) yes
F4 C4 F5 105.8(7) yes
C3 C4 F6 110.6(7) yes
F4 C4 F6 106.5(7) yes
F5 C4 F6 107.1(7) yes
C6 C5 C7 109.0(8) yes
C6 C5 C8 111.3(8) yes
C7 C5 C8 111.7(8) yes
C6 C5 Se2 110.1(6) yes
C7 C5 Se2 101.3(6) yes
C8 C5 Se2 113.0(6) yes
C5 C6 H62 108.9 no
C5 C6 H61 110.1 no
H62 C6 H61 109.5 no
C5 C6 H63 109.8 no
H62 C6 H63 109.3 no
H61 C6 H63 109.3 no
C5 C7 H71 109.8 no
C5 C7 H73 109.4 no
H71 C7 H73 109.2 no
C5 C7 H72 109.6 no
H71 C7 H72 109.7 no
H73 C7 H72 109.1 no
C5 C8 H81 109.6 no
C5 C8 H83 109.8 no
H81 C8 H83 109.4 no
C5 C8 H82 110.2 no
H81 C8 H82 108.8 no
H83 C8 H82 109.0 no
C10 C9 C11 110.1(7) yes
C10 C9 C12 110.5(8) yes
C11 C9 C12 111.3(8) yes
C10 C9 Se2 110.3(6) yes
C11 C9 Se2 113.3(6) yes
C12 C9 Se2 101.0(6) yes
C9 C10 H101 108.8 no
C9 C10 H103 109.7 no
H101 C10 H103 109.3 no
C9 C10 H102 110.4 no
H101 C10 H102 109.3 no
H103 C10 H102 109.3 no
C9 C11 H113 109.5 no
C9 C11 H112 109.9 no
H113 C11 H112 108.8 no
C9 C11 H111 109.7 no
H113 C11 H111 109.7 no
H112 C11 H111 109.2 no
C9 C12 H121 110.3 no
C9 C12 H122 108.9 no
H121 C12 H122 109.2 no
C9 C12 H123 109.5 no
H121 C12 H123 109.7 no
H122 C12 H123 109.3 no
C14 C13 C15 113.8(11) yes
C14 C13 C16 107.1(10) yes
C15 C13 C16 110.1(10) yes
C14 C13 Se1 103.2(7) yes
C15 C13 Se1 111.2(8) yes
C16 C13 Se1 111.2(8) yes
C13 C14 H142 109.1 no
C13 C14 H141 109.7 no
H142 C14 H141 109.4 no
C13 C14 H143 109.1 no
H142 C14 H143 109.9 no
H141 C14 H143 109.6 no
C13 C15 H152 108.9 no
C13 C15 H151 108.5 no
H152 C15 H151 111.1 no
C13 C15 H153 109.5 no
H152 C15 H153 109.7 no
H151 C15 H153 109.0 no
C13 C16 H162 109.3 no
C13 C16 H161 109.3 no
H162 C16 H161 110.4 no
C13 C16 H163 108.9 no
H162 C16 H163 108.9 no
H161 C16 H163 110.0 no
C18 C17 C19 114.6(8) yes
C18 C17 C20 107.9(8) yes
C19 C17 C20 109.5(8) yes
C18 C17 Se1 110.0(7) yes
C19 C17 Se1 111.4(7) yes
C20 C17 Se1 102.6(6) yes
C17 C18 H182 107.9 no
C17 C18 H181 110.0 no
H182 C18 H181 110.4 no
C17 C18 H183 108.7 no
H182 C18 H183 109.5 no
H181 C18 H183 110.2 no
C17 C19 H191 108.9 no
C17 C19 H192 109.1 no
H191 C19 H192 109.6 no
C17 C19 H193 109.5 no
H191 C19 H193 109.7 no
H192 C19 H193 110.0 no
C17 C20 H202 110.0 no
C17 C20 H203 109.1 no
H202 C20 H203 109.4 no
C17 C20 H201 109.3 no
H202 C20 H201 109.7 no
H203 C20 H201 109.3 no
C22 C21 C23 111.7(8) yes
C22 C21 C24 111.1(8) yes
C23 C21 C24 110.5(8) yes
C22 C21 Se3 112.5(6) yes
C23 C21 Se3 109.7(6) yes
C24 C21 Se3 100.8(6) yes
C21 C22 H223 108.6 no
C21 C22 H222 109.8 no
H223 C22 H222 109.3 no
C21 C22 H221 109.8 no
H223 C22 H221 109.4 no
H222 C22 H221 109.9 no
C21 C23 H232 109.8 no
C21 C23 H231 109.4 no
H232 C23 H231 109.7 no
C21 C23 H233 110.0 no
H232 C23 H233 108.8 no
H231 C23 H233 109.0 no
C21 C24 H242 110.1 no
C21 C24 H243 109.7 no
H242 C24 H243 109.3 no
C21 C24 H241 109.4 no
H242 C24 H241 109.3 no
H243 C24 H241 108.9 no
C26 C25 C27 111.5(7) yes
C26 C25 C28 111.1(7) yes
C27 C25 C28 109.8(7) yes
C26 C25 Se3 112.3(6) yes
C27 C25 Se3 109.3(5) yes
C28 C25 Se3 102.3(5) yes
C25 C26 H262 110.7 no
C25 C26 H261 109.2 no
H262 C26 H261 108.4 no
C25 C26 H263 111.0 no
H262 C26 H263 109.0 no
H261 C26 H263 108.5 no
C25 C27 H272 110.4 no
C25 C27 H271 109.7 no
H272 C27 H271 108.9 no
C25 C27 H273 109.9 no
H272 C27 H273 109.1 no
H271 C27 H273 108.7 no
C25 C28 H281 110.9 no
C25 C28 H283 109.7 no
H281 C28 H283 108.5 no
C25 C28 H282 110.2 no
H281 C28 H282 108.9 no
H283 C28 H282 108.5 no
C30 C29 O5 113.9(7) yes
C30 C29 O6 114.4(7) yes
O5 C29 O6 131.7(8) yes
C29 C30 F7 110.4(7) yes
C29 C30 F8 113.8(7) yes
F7 C30 F8 105.8(7) yes
C29 C30 F9 113.3(7) yes
F7 C30 F9 105.2(8) yes
F8 C30 F9 107.6(8) yes
C32 C31 O7 114.3(7) yes
C32 C31 O8 115.4(7) yes
O7 C31 O8 130.2(8) yes
C31 C32 F12 112.8(8) yes
C31 C32 F11 112.1(8) yes
F12 C32 F11 108.2(9) yes
C31 C32 F10 110.1(9) yes
F12 C32 F10 106.7(9) yes
F11 C32 F10 106.6(9) yes
C34 C33 C35 112.0(8) yes
C34 C33 C36 111.4(7) yes
C35 C33 C36 110.5(8) yes
C34 C33 Se5 111.9(6) yes
C35 C33 Se5 108.9(6) yes
C36 C33 Se5 101.7(5) yes
C33 C34 H341 110.4 no
C33 C34 H343 109.5 no
H341 C34 H343 109.2 no
C33 C34 H342 110.2 no
H341 C34 H342 109.0 no
H343 C34 H342 108.5 no
C33 C35 H351 110.0 no
C33 C35 H353 109.5 no
H351 C35 H353 109.3 no
C33 C35 H352 109.4 no
H351 C35 H352 109.4 no
H353 C35 H352 109.2 no
C33 C36 H361 109.8 no
C33 C36 H363 109.4 no
H361 C36 H363 109.5 no
C33 C36 H362 110.1 no
H361 C36 H362 109.3 no
H363 C36 H362 108.8 no
C38 C37 C39 110.4(7) yes
C38 C37 C40 111.4(7) yes
C39 C37 C40 110.5(7) yes
C38 C37 Se5 112.7(5) yes
C39 C37 Se5 101.1(5) yes
C40 C37 Se5 110.2(6) yes
C37 C38 H381 108.7 no
C37 C38 H382 110.0 no
H381 C38 H382 109.6 no
C37 C38 H383 109.4 no
H381 C38 H383 109.0 no
H382 C38 H383 110.1 no
C37 C39 H393 109.8 no
C37 C39 H392 109.4 no
H393 C39 H392 108.9 no
C37 C39 H391 109.9 no
H393 C39 H391 109.4 no
H392 C39 H391 109.5 no
C37 C40 H402 109.8 no
C37 C40 H401 109.1 no
H402 C40 H401 109.5 no
C37 C40 H403 110.0 no
H402 C40 H403 108.9 no
H401 C40 H403 109.5 no
C42 C41 C43 111.9(7) yes
C42 C41 C44 110.2(8) yes
C43 C41 C44 111.8(8) yes
C42 C41 Se6 112.4(6) yes
C43 C41 Se6 108.4(6) yes
C44 C41 Se6 101.7(5) yes
C41 C42 H422 109.6 no
C41 C42 H421 110.1 no
H422 C42 H421 109.7 no
C41 C42 H423 109.3 no
H422 C42 H423 109.3 no
H421 C42 H423 108.9 no
C41 C43 H432 109.4 no
C41 C43 H431 110.3 no
H432 C43 H431 109.3 no
C41 C43 H433 109.7 no
H432 C43 H433 109.0 no
H431 C43 H433 109.1 no
C41 C44 H441 109.9 no
C41 C44 H443 110.5 no
H441 C44 H443 109.3 no
C41 C44 H442 109.5 no
H441 C44 H442 108.9 no
H443 C44 H442 108.8 no
C46 C45 C47 111.4(8) yes
C46 C45 C48 108.8(8) yes
C47 C45 C48 111.6(7) yes
C46 C45 Se6 101.2(5) yes
C47 C45 Se6 113.1(7) yes
C48 C45 Se6 110.1(6) yes
C45 C46 H462 109.7 no
C45 C46 H461 109.4 no
H462 C46 H461 109.9 no
C45 C46 H463 109.1 no
H462 C46 H463 109.7 no
H461 C46 H463 109.0 no
C45 C47 H472 110.3 no
C45 C47 H473 109.8 no
H472 C47 H473 108.7 no
C45 C47 H471 109.9 no
H472 C47 H471 109.0 no
H473 C47 H471 109.1 no
C45 C48 H481 110.3 no
C45 C48 H482 109.2 no
H481 C48 H482 109.4 no
C45 C48 H483 108.9 no
H481 C48 H483 109.5 no
H482 C48 H483 109.5 no
C50 C49 C51 110.1(9) yes
C50 C49 C52 111.1(9) yes
C51 C49 C52 113.9(10) yes
C50 C49 Se4 108.5(7) yes
C51 C49 Se4 110.6(7) yes
C52 C49 Se4 102.4(6) yes
C49 C50 H503 109.1 no
C49 C50 H502 109.8 no
H503 C50 H502 110.0 no
C49 C50 H501 108.6 no
H503 C50 H501 109.2 no
H502 C50 H501 110.1 no
C49 C51 H512 109.6 no
C49 C51 H511 109.4 no
H512 C51 H511 109.6 no
C49 C51 H513 109.1 no
H512 C51 H513 109.8 no
H511 C51 H513 109.3 no
C49 C52 H522 109.4 no
C49 C52 H523 109.6 no
H522 C52 H523 109.5 no
C49 C52 H521 109.4 no
H522 C52 H521 109.5 no
H523 C52 H521 109.5 no
C54 C53 C55 113.5(8) yes
C54 C53 C56 110.9(8) yes
C55 C53 C56 108.7(8) yes
C54 C53 Se4 112.1(6) yes
C55 C53 Se4 108.4(6) yes
C56 C53 Se4 102.6(5) yes
C53 C54 H542 109.9 no
C53 C54 H541 109.3 no
H542 C54 H541 109.7 no
C53 C54 H543 109.4 no
H542 C54 H543 109.5 no
H541 C54 H543 109.1 no
C53 C55 H551 108.5 no
C53 C55 H553 109.5 no
H551 C55 H553 109.7 no
C53 C55 H552 109.2 no
H551 C55 H552 109.6 no
H553 C55 H552 110.3 no
C53 C56 H561 109.4 no
C53 C56 H563 110.3 no
H561 C56 H563 109.6 no
C53 C56 H562 108.8 no
H561 C56 H562 109.6 no
H563 C56 H562 109.2 no
C1 O1 Cu1 131.4(5) yes
C1 O2 Cu2 129.4(5) yes
C3 O3 Cu1 128.8(5) yes
C3 O4 Cu2 128.7(5) yes
C29 O5 Cu3 128.0(5) yes
C29 O6 Cu4 128.1(5) yes
C31 O7 Cu3 130.2(6) yes
C31 O8 Cu4 131.2(5) yes
C13 Se1 C17 110.2(4) yes
C13 Se1 Cu1 114.1(3) yes
C17 Se1 Cu1 114.1(3) yes
C13 Se1 Cu2 114.1(4) yes
C17 Se1 Cu2 114.2(3) yes
Cu1 Se1 Cu2 88.84(4) yes
C9 Se2 C5 110.6(4) yes
C9 Se2 Cu1 105.5(2) yes
C5 Se2 Cu1 105.8(2) yes
C25 Se3 C21 110.4(3) yes
C25 Se3 Cu2 106.9(2) yes
C21 Se3 Cu2 105.9(3) yes
C53 Se4 C49 110.2(4) yes
C53 Se4 Cu3 116.5(3) yes
C49 Se4 Cu3 112.1(3) yes
C53 Se4 Cu4 111.8(2) yes
C49 Se4 Cu4 115.8(3) yes
Cu3 Se4 Cu4 89.27(4) yes
C37 Se5 C33 110.0(3) yes
C37 Se5 Cu3 106.1(2) yes
C33 Se5 Cu3 107.6(2) yes
C41 Se6 C45 110.0(4) yes
C41 Se6 Cu4 106.4(2) yes
C45 Se6 Cu4 105.5(2) yes
O3 Cu1 O1 95.0(3) yes
O3 Cu1 Se1 100.78(17) yes
O1 Cu1 Se1 105.58(17) yes
O3 Cu1 Se2 115.27(16) yes
O1 Cu1 Se2 111.24(17) yes
Se1 Cu1 Se2 124.57(5) yes
O3 Cu1 Cu2 72.67(16) yes
O1 Cu1 Cu2 73.21(16) yes
Se1 Cu1 Cu2 45.52(3) yes
Se2 Cu1 Cu2 169.73(5) yes
Cu1 Cu2 O4 74.55(16) yes
Cu1 Cu2 O2 73.80(16) yes
O4 Cu2 O2 95.8(3) yes
Cu1 Cu2 Se1 45.64(3) yes
O4 Cu2 Se1 106.77(17) yes
O2 Cu2 Se1 101.73(18) yes
Cu1 Cu2 Se3 168.32(5) yes
O4 Cu2 Se3 114.42(16) yes
O2 Cu2 Se3 111.30(17) yes
Se1 Cu2 Se3 122.77(5) yes
O5 Cu3 O7 95.2(3) yes
O5 Cu3 Se4 106.30(18) yes
O7 Cu3 Se4 101.95(18) yes
O5 Cu3 Se5 113.07(16) yes
O7 Cu3 Se5 112.44(17) yes
Se4 Cu3 Se5 123.72(5) yes
O5 Cu3 Cu4 74.18(16) yes
O7 Cu3 Cu4 73.88(17) yes
Se4 Cu3 Cu4 45.35(3) yes
Se5 Cu3 Cu4 169.07(5) yes
Cu3 Cu4 O8 73.02(16) yes
Cu3 Cu4 O6 73.10(16) yes
O8 Cu4 O6 95.8(3) yes
Cu3 Cu4 Se4 45.38(3) yes
O8 Cu4 Se4 104.21(17) yes
O6 Cu4 Se4 101.75(17) yes
Cu3 Cu4 Se6 170.01(5) yes
O8 Cu4 Se6 111.13(17) yes
O6 Cu4 Se6 114.68(16) yes
Se4 Cu4 Se6 124.94(5) yes

loop_
_geom_bond_atom_site_label_1
_geom_bond_atom_site_label_2
_geom_bond_distance
_geom_bond_publ_flag
F1 C2 1.304(12) yes
F2 C2 1.303(12) yes
F3 C2 1.324(14) yes
F4 C4 1.341(9) yes
F5 C4 1.336(9) yes
F6 C4 1.335(10) yes
F7 C30 1.331(11) yes
F8 C30 1.323(10) yes
F9 C30 1.323(10) yes
F10 C32 1.316(13) yes
F11 C32 1.321(11) yes
F12 C32 1.321(11) yes
C1 C2 1.531(11) yes
C1 O1 1.242(10) yes
C1 O2 1.245(9) yes
C3 C4 1.529(11) yes
C3 O3 1.253(9) yes
C3 O4 1.236(9) yes
C5 C6 1.526(11) yes
C5 C7 1.520(13) yes
C5 C8 1.525(12) yes
C5 Se2 2.006(8) yes
C6 H62 0.966 no
C6 H61 0.959 no
C6 H63 0.963 no
C7 H71 0.954 no
C7 H73 0.961 no
C7 H72 0.955 no
C8 H81 0.960 no
C8 H83 0.961 no
C8 H82 0.965 no
C9 C10 1.526(12) yes
C9 C11 1.518(12) yes
C9 C12 1.503(13) yes
C9 Se2 2.014(9) yes
C10 H101 0.961 no
C10 H103 0.963 no
C10 H102 0.958 no
C11 H113 0.958 no
C11 H112 0.961 no
C11 H111 0.962 no
C12 H121 0.956 no
C12 H122 0.960 no
C12 H123 0.957 no
C13 C14 1.506(14) yes
C13 C15 1.489(17) yes
C13 C16 1.522(15) yes
C13 Se1 2.000(10) yes
C14 H142 0.955 no
C14 H141 0.957 no
C14 H143 0.955 no
C15 H152 0.962 no
C15 H151 0.966 no
C15 H153 0.969 no
C16 H162 0.964 no
C16 H161 0.965 no
C16 H163 0.967 no
C17 C18 1.537(14) yes
C17 C19 1.516(13) yes
C17 C20 1.514(12) yes
C17 Se1 1.998(9) yes
C18 H182 0.963 no
C18 H181 0.963 no
C18 H183 0.963 no
C19 H191 0.967 no
C19 H192 0.966 no
C19 H193 0.965 no
C20 H202 0.957 no
C20 H203 0.954 no
C20 H201 0.958 no
C21 C22 1.518(12) yes
C21 C23 1.519(12) yes
C21 C24 1.510(12) yes
C21 Se3 2.009(8) yes
C22 H223 0.960 no
C22 H222 0.960 no
C22 H221 0.964 no
C23 H232 0.968 no
C23 H231 0.966 no
C23 H233 0.967 no
C24 H242 0.954 no
C24 H243 0.959 no
C24 H241 0.956 no
C25 C26 1.511(10) yes
C25 C27 1.544(11) yes
C25 C28 1.502(12) yes
C25 Se3 2.013(7) yes
C26 H262 0.957 no
C26 H261 0.962 no
C26 H263 0.961 no
C27 H272 0.960 no
C27 H271 0.958 no
C27 H273 0.965 no
C28 H281 0.956 no
C28 H283 0.962 no
C28 H282 0.957 no
C29 C30 1.544(11) yes
C29 O5 1.237(9) yes
C29 O6 1.242(9) yes
C31 C32 1.537(12) yes
C31 O7 1.246(9) yes
C31 O8 1.231(10) yes
C33 C34 1.504(11) yes
C33 C35 1.520(11) yes
C33 C36 1.512(12) yes
C33 Se5 2.008(7) yes
C34 H341 0.961 no
C34 H343 0.964 no
C34 H342 0.962 no
C35 H351 0.960 no
C35 H353 0.960 no
C35 H352 0.962 no
C36 H361 0.955 no
C36 H363 0.961 no
C36 H362 0.958 no
C37 C38 1.529(12) yes
C37 C39 1.514(11) yes
C37 C40 1.517(11) yes
C37 Se5 2.011(8) yes
C38 H381 0.965 no
C38 H382 0.963 no
C38 H383 0.958 no
C39 H393 0.952 no
C39 H392 0.958 no
C39 H391 0.957 no
C40 H402 0.966 no
C40 H401 0.964 no
C40 H403 0.961 no
C41 C42 1.514(12) yes
C41 C43 1.511(11) yes
C41 C44 1.518(12) yes
C41 Se6 2.020(8) yes
C42 H422 0.960 no
C42 H421 0.961 no
C42 H423 0.961 no
C43 H432 0.962 no
C43 H431 0.962 no
C43 H433 0.961 no
C44 H441 0.956 no
C44 H443 0.957 no
C44 H442 0.958 no
C45 C46 1.518(13) yes
C45 C47 1.505(12) yes
C45 C48 1.522(11) yes
C45 Se6 2.005(8) yes
C46 H462 0.954 no
C46 H461 0.958 no
C46 H463 0.961 no
C47 H472 0.960 no
C47 H473 0.959 no
C47 H471 0.959 no
C48 H481 0.959 no
C48 H482 0.963 no
C48 H483 0.958 no
C49 C50 1.539(15) yes
C49 C51 1.512(14) yes
C49 C52 1.491(13) yes
C49 Se4 2.009(9) yes
C50 H503 0.966 no
C50 H502 0.965 no
C50 H501 0.961 no
C51 H512 0.964 no
C51 H511 0.962 no
C51 H513 0.966 no
C52 H522 0.951 no
C52 H523 0.956 no
C52 H521 0.958 no
C53 C54 1.500(12) yes
C53 C55 1.529(13) yes
C53 C56 1.525(11) yes
C53 Se4 2.010(8) yes
C54 H542 0.961 no
C54 H541 0.965 no
C54 H543 0.964 no
C55 H551 0.963 no
C55 H553 0.962 no
C55 H552 0.964 no
C56 H561 0.956 no
C56 H563 0.958 no
C56 H562 0.956 no
O1 Cu1 2.061(6) yes
O2 Cu2 2.065(6) yes
O3 Cu1 2.079(6) yes
O4 Cu2 2.075(6) yes
O5 Cu3 2.076(6) yes
O6 Cu4 2.069(6) yes
O7 Cu3 2.053(6) yes
O8 Cu4 2.080(6) yes
Se1 Cu1 2.4372(12) yes
Se1 Cu2 2.4325(12) yes
Se2 Cu1 2.3647(12) yes
Se3 Cu2 2.3601(12) yes
Se4 Cu3 2.4321(12) yes
Se4 Cu4 2.4308(12) yes
Se5 Cu3 2.3593(12) yes
Se6 Cu4 2.3740(12) yes
Cu1 Cu2 3.4083(13) yes
Cu3 Cu4 3.4166(13) yes

loop_
_geom_hbond_atom_site_label_D
_geom_hbond_atom_site_label_H
_geom_hbond_atom_site_label_A
_geom_hbond_angle_DHA
_geom_hbond_distance_DH
_geom_hbond_distance_HA
_geom_hbond_distance_DA
_geom_hbond_publ_flag
C38 H383 O7 154 0.96 2.41 3.302(14) yes
C47 H471 O6 156 0.96 2.44 3.343(14) yes
C44 H443 O8 150 0.96 2.54 3.407(14) yes
C42 H421 O8 150 0.96 2.55 3.416(14) yes
C7 H72 O1 151 0.95 2.51 3.379(14) yes
C8 H82 O1 144 0.96 2.58 3.411(14) yes
C11 H113 O3 157 0.96 2.45 3.360(14) yes
C22 H221 O2 154 0.96 2.39 3.281(14) yes
